data_7158218
loop_
_publ_author_name
'Maeda, Hiromitsu'
'Haketa, Yohei'
'Murata, Tomoki'
'Ohta, Eriko'
'Murata, Tai'
'Yasuda, Nobuhiro'

_publ_section_title
;
 Self-assemblies of anionic-unit-introduced anion-responsive \p-electronic
 molecules
;
_journal_issue 34
_journal_name_full 'Organic &amp; Biomolecular Chemistry'
_journal_page_first 7369
_journal_page_last 7373
_journal_paper_doi 10.1039/D1OB01094H
_journal_volume 19
_journal_year 2021
_chemical_formula_moiety 'C17 H14 B F N2 O2'
_chemical_formula_sum 'C17 H14 B F N2 O2'
_chemical_formula_weight 308.11
_space_group_IT_number 4
_space_group_name_Hall 'P 2yb'
_space_group_name_H-M_alt 'P 1 21 1'
_symmetry_cell_setting monoclinic
_symmetry_Int_Tables_number 4
_symmetry_space_group_name_Hall 'P 2yb'
_symmetry_space_group_name_H-M 'P 1 21 1'
_atom_sites_solution_hydrogens geom
_atom_sites_solution_primary direct
_atom_sites_solution_secondary difmap
_audit_creation_method SHELXL-97
_audit_update_record
;
2021-05-29 deposited with the CCDC.	2021-08-06 downloaded from the CCDC.
;
_cell_angle_alpha 90.00
_cell_angle_beta 116.405(18)
_cell_angle_gamma 90.00
_cell_formula_units_Z 2
_cell_length_a 11.7384(10)
_cell_length_b 5.679(5)
_cell_length_c 12.3352(10)
_cell_measurement_reflns_used 788
_cell_measurement_temperature 93(2)
_cell_measurement_theta_max 68.2
_cell_measurement_theta_min 25.8
_cell_volume 736.5(7)
_computing_structure_refinement 'SHELXL-97 (Sheldrick, 1997)'
_computing_structure_solution 'SHELXS-97 (Sheldrick, 1990)'
_diffrn_ambient_temperature 93(2)
_diffrn_detector_area_resol_mean 5.8140
_diffrn_measured_fraction_theta_full 0.990
_diffrn_measured_fraction_theta_max 0.990
_diffrn_measurement_device_type 'Rigaku XtaLAB P200'
_diffrn_measurement_method \w
_diffrn_radiation_monochromator graphite
_diffrn_radiation_source 'fine-focus sealed tube'
_diffrn_radiation_type CuK\a
_diffrn_radiation_wavelength 1.54187
_diffrn_reflns_av_R_equivalents 0.0277
_diffrn_reflns_av_sigmaI/netI 0.0384
_diffrn_reflns_limit_h_max 13
_diffrn_reflns_limit_h_min -13
_diffrn_reflns_limit_k_max 6
_diffrn_reflns_limit_k_min -5
_diffrn_reflns_limit_l_max 14
_diffrn_reflns_limit_l_min -14
_diffrn_reflns_number 5258
_diffrn_reflns_theta_full 66.00
_diffrn_reflns_theta_max 66.00
_diffrn_reflns_theta_min 6.99
_exptl_absorpt_coefficient_mu 0.823
_exptl_absorpt_correction_T_max 0.9523
_exptl_absorpt_correction_T_min 0.5589
_exptl_absorpt_correction_type multi-scan
_exptl_absorpt_process_details 'REQAB (Rigaku, 1998)'
_exptl_crystal_colour yellow
_exptl_crystal_density_diffrn 1.389
_exptl_crystal_density_method 'not measured'
_exptl_crystal_description prism
_exptl_crystal_F_000 320
_exptl_crystal_size_max 0.80
_exptl_crystal_size_mid 0.06
_exptl_crystal_size_min 0.06
_refine_diff_density_max 0.276
_refine_diff_density_min -0.300
_refine_diff_density_rms 0.070
_refine_ls_abs_structure_details 'Flack H D (1983), Acta Cryst. A39, 876-881'
_refine_ls_abs_structure_Flack 0.0(3)
_refine_ls_extinction_method none
_refine_ls_goodness_of_fit_ref 1.052
_refine_ls_hydrogen_treatment constr
_refine_ls_matrix_type full
_refine_ls_number_parameters 208
_refine_ls_number_reflns 2188
_refine_ls_number_restraints 1
_refine_ls_restrained_S_all 1.052
_refine_ls_R_factor_all 0.0468
_refine_ls_R_factor_gt 0.0381
_refine_ls_shift/su_max 0.000
_refine_ls_shift/su_mean 0.000
_refine_ls_structure_factor_coef Fsqd
_refine_ls_weighting_details 'calc w=1/[\s^2^(Fo^2^)+(0.0900P)^2^+0.4469P] where P=(Fo^2^+2Fc^2^)/3'
_refine_ls_weighting_scheme calc
_refine_ls_wR_factor_gt 0.1074
_refine_ls_wR_factor_ref 0.1424
_reflns_number_gt 1896
_reflns_number_total 2188
_reflns_threshold_expression >2sigma(I)
_cod_data_source_file d1ob01094h2.cif
_cod_data_source_block 40719m
_cod_depositor_comments 'Adding full bibliography for 7158218--7158229.cif.'
_cod_original_sg_symbol_H-M 'P 21'
_cod_database_code 7158218

loop_
_symmetry_equiv_pos_as_xyz
'x, y, z'
'-x, y+1/2, -z'

loop_
_atom_site_label
_atom_site_type_symbol
_atom_site_fract_x
_atom_site_fract_y
_atom_site_fract_z
_atom_site_U_iso_or_equiv
_atom_site_adp_type
_atom_site_occupancy
_atom_site_symmetry_multiplicity
_atom_site_calc_flag
_atom_site_refinement_flags
_atom_site_disorder_assembly
_atom_site_disorder_group
O1 O 0.2470(2) 0.7784(4) 0.24003(18) 0.0220(6) Uani 1 1 d . . .
O2 O 0.10161(19) 0.4402(4) 0.18311(18) 0.0211(5) Uani 1 1 d . . .
N1 N 0.3514(2) 1.1714(5) 0.3669(2) 0.0209(6) Uani 1 1 d . . .
H1 H 0.3632 1.1530 0.3018 0.025 Uiso 1 1 calc R . .
N2 N -0.0858(2) 0.1797(6) 0.1935(2) 0.0227(7) Uani 1 1 d . . .
H2 H -0.0745 0.1532 0.1287 0.027 Uiso 1 1 calc R . .
C1 C 0.4040(3) 1.3444(7) 0.4497(3) 0.0230(7) Uani 1 1 d . . .
H3 H 0.4574 1.4671 0.4463 0.028 Uiso 1 1 calc R . .
C2 C 0.3664(3) 1.3111(7) 0.5406(3) 0.0236(8) Uani 1 1 d . . .
H4 H 0.3904 1.4050 0.6112 0.028 Uiso 1 1 calc R . .
C3 C 0.2866(3) 1.1137(7) 0.5093(3) 0.0235(8) Uani 1 1 d . . .
H5 H 0.2464 1.0494 0.5545 0.028 Uiso 1 1 calc R . .
C4 C 0.2770(3) 1.0287(6) 0.3990(3) 0.0194(7) Uani 1 1 d . . .
C5 C 0.2113(3) 0.8323(6) 0.3243(3) 0.0196(7) Uani 1 1 d . . .
C6 C 0.1180(3) 0.7011(7) 0.3377(3) 0.0197(7) Uani 1 1 d . . .
H6 H 0.0895 0.7468 0.3956 0.024 Uiso 1 1 calc R . .
C7 C 0.0670(3) 0.5050(7) 0.2667(3) 0.0215(7) Uani 1 1 d . . .
C8 C -0.0248(3) 0.3521(6) 0.2780(3) 0.0204(7) Uani 1 1 d . . .
C9 C -0.0672(3) 0.3335(7) 0.3666(3) 0.0261(8) Uani 1 1 d . . .
H7 H -0.0415 0.4292 0.4367 0.031 Uiso 1 1 calc R . .
C10 C -0.1551(3) 0.1474(8) 0.3333(3) 0.0281(9) Uani 1 1 d . . .
H8 H -0.1993 0.0936 0.3770 0.034 Uiso 1 1 calc R . .
C11 C -0.1657(3) 0.0566(7) 0.2247(3) 0.0249(8) Uani 1 1 d . . .
H9 H -0.2193 -0.0694 0.1802 0.030 Uiso 1 1 calc R . .
C12 C 0.2796(3) 0.4450(6) 0.1192(3) 0.0192(7) Uani 1 1 d . . .
C13 C 0.2422(3) 0.2342(7) 0.0517(3) 0.0240(8) Uani 1 1 d . . .
H10 H 0.1554 0.1882 0.0173 0.029 Uiso 1 1 calc R . .
C14 C 0.3299(3) 0.0914(7) 0.0344(3) 0.0288(8) Uani 1 1 d . . .
H11 H 0.3024 -0.0484 -0.0124 0.035 Uiso 1 1 calc R . .
C15 C 0.4583(3) 0.1561(8) 0.0864(3) 0.0297(8) Uani 1 1 d . . .
H12 H 0.5186 0.0593 0.0759 0.036 Uiso 1 1 calc R . .
C16 C 0.4971(3) 0.3607(7) 0.1531(3) 0.0285(8) Uani 1 1 d . . .
H13 H 0.5843 0.4040 0.1884 0.034 Uiso 1 1 calc R . .
C17 C 0.4097(3) 0.5046(7) 0.1692(3) 0.0241(8) Uani 1 1 d . . .
H14 H 0.4383 0.6457 0.2148 0.029 Uiso 1 1 calc R . .
F1 F 0.09125(16) 0.7191(4) 0.04049(15) 0.0255(5) Uani 1 1 d . . .
B1 B 0.1792(3) 0.5996(8) 0.1444(3) 0.0198(8) Uani 1 1 d . . .

loop_
_atom_site_aniso_label
_atom_site_aniso_U_11
_atom_site_aniso_U_22
_atom_site_aniso_U_33
_atom_site_aniso_U_23
_atom_site_aniso_U_13
_atom_site_aniso_U_12
O1 0.0247(11) 0.0243(14) 0.0186(10) 0.0002(10) 0.0111(9) 0.0004(10)
O2 0.0220(10) 0.0253(14) 0.0166(10) -0.0010(10) 0.0091(9) -0.0022(10)
N1 0.0193(12) 0.0245(17) 0.0171(12) 0.0056(12) 0.0064(10) 0.0038(11)
N2 0.0223(13) 0.0269(17) 0.0221(12) 0.0023(13) 0.0127(11) 0.0037(12)
C1 0.0220(15) 0.0174(18) 0.0235(15) 0.0017(15) 0.0044(12) 0.0009(14)
C2 0.0210(15) 0.024(2) 0.0229(15) -0.0056(15) 0.0071(12) 0.0003(15)
C3 0.0200(15) 0.029(2) 0.0231(15) -0.0025(15) 0.0107(13) -0.0001(14)
C4 0.0203(14) 0.0191(18) 0.0175(14) 0.0025(14) 0.0072(12) 0.0022(14)
C5 0.0178(14) 0.0217(18) 0.0166(14) 0.0056(15) 0.0052(12) 0.0069(14)
C6 0.0178(14) 0.0240(19) 0.0163(13) 0.0010(14) 0.0065(12) 0.0023(14)
C7 0.0216(14) 0.027(2) 0.0164(14) 0.0015(14) 0.0089(12) 0.0033(14)
C8 0.0228(15) 0.0208(19) 0.0178(15) -0.0020(14) 0.0091(12) -0.0016(14)
C9 0.0249(16) 0.031(2) 0.0262(16) -0.0014(17) 0.0145(13) 0.0001(16)
C10 0.0226(16) 0.038(2) 0.0291(17) -0.0016(17) 0.0162(14) -0.0046(16)
C11 0.0223(15) 0.024(2) 0.0313(17) -0.0016(16) 0.0141(13) -0.0032(15)
C12 0.0187(14) 0.0228(18) 0.0135(14) 0.0039(14) 0.0049(11) 0.0001(14)
C13 0.0267(16) 0.025(2) 0.0208(15) -0.0017(15) 0.0112(13) -0.0033(15)
C14 0.0368(18) 0.023(2) 0.0279(17) -0.0031(16) 0.0159(15) -0.0037(16)
C15 0.0265(16) 0.034(2) 0.0314(17) 0.0027(16) 0.0154(14) 0.0078(16)
C16 0.0229(16) 0.035(2) 0.0285(17) 0.0034(17) 0.0124(14) -0.0007(15)
C17 0.0254(16) 0.026(2) 0.0217(15) -0.0018(14) 0.0115(13) -0.0039(15)
F1 0.0255(9) 0.0304(13) 0.0199(9) 0.0027(9) 0.0094(7) 0.0033(9)
B1 0.0164(16) 0.025(2) 0.0127(15) -0.0023(15) 0.0018(13) -0.0034(16)

loop_
_atom_type_symbol
_atom_type_description
_atom_type_scat_dispersion_real
_atom_type_scat_dispersion_imag
_atom_type_scat_source
C C 0.0181 0.0091 'International Tables Vol C Tables 4.2.6.8 and 6.1.1.4'
H H 0.0000 0.0000 'International Tables Vol C Tables 4.2.6.8 and 6.1.1.4'
B B 0.0090 0.0039 'International Tables Vol C Tables 4.2.6.8 and 6.1.1.4'
F F 0.0727 0.0534 'International Tables Vol C Tables 4.2.6.8 and 6.1.1.4'
N N 0.0311 0.0180 'International Tables Vol C Tables 4.2.6.8 and 6.1.1.4'
O O 0.0492 0.0322 'International Tables Vol C Tables 4.2.6.8 and 6.1.1.4'

loop_
_geom_angle_atom_site_label_1
_geom_angle_atom_site_label_2
_geom_angle_atom_site_label_3
_geom_angle
_geom_angle_site_symmetry_1
_geom_angle_site_symmetry_3
_geom_angle_publ_flag
C5 O1 B1 122.5(2) . . ?
C7 O2 B1 121.4(3) . . ?
C1 N1 C4 110.3(3) . . ?
C1 N1 H1 124.8 . . ?
C4 N1 H1 124.8 . . ?
C11 N2 C8 110.2(3) . . ?
C11 N2 H2 124.9 . . ?
C8 N2 H2 124.9 . . ?
N1 C1 C2 108.0(3) . . ?
N1 C1 H3 126.0 . . ?
C2 C1 H3 126.0 . . ?
C1 C2 C3 107.5(3) . . ?
C1 C2 H4 126.3 . . ?
C3 C2 H4 126.3 . . ?
C4 C3 C2 107.4(3) . . ?
C4 C3 H5 126.3 . . ?
C2 C3 H5 126.3 . . ?
N1 C4 C3 106.8(3) . . ?
N1 C4 C5 120.3(3) . . ?
C3 C4 C5 132.9(3) . . ?
O1 C5 C6 120.7(3) . . ?
O1 C5 C4 114.7(3) . . ?
C6 C5 C4 124.5(3) . . ?
C7 C6 C5 119.9(3) . . ?
C7 C6 H6 120.1 . . ?
C5 C6 H6 120.1 . . ?
O2 C7 C6 121.7(3) . . ?
O2 C7 C8 114.3(3) . . ?
C6 C7 C8 123.9(3) . . ?
N2 C8 C9 107.0(3) . . ?
N2 C8 C7 121.1(3) . . ?
C9 C8 C7 131.8(3) . . ?
C8 C9 C10 107.5(3) . . ?
C8 C9 H7 126.3 . . ?
C10 C9 H7 126.3 . . ?
C11 C10 C9 107.5(3) . . ?
C11 C10 H8 126.3 . . ?
C9 C10 H8 126.3 . . ?
N2 C11 C10 107.8(3) . . ?
N2 C11 H9 126.1 . . ?
C10 C11 H9 126.1 . . ?
C17 C12 C13 117.0(3) . . ?
C17 C12 B1 121.9(3) . . ?
C13 C12 B1 120.9(3) . . ?
C14 C13 C12 121.6(3) . . ?
C14 C13 H10 119.2 . . ?
C12 C13 H10 119.2 . . ?
C13 C14 C15 119.5(4) . . ?
C13 C14 H11 120.2 . . ?
C15 C14 H11 120.2 . . ?
C16 C15 C14 119.8(3) . . ?
C16 C15 H12 120.1 . . ?
C14 C15 H12 120.1 . . ?
C15 C16 C17 120.7(3) . . ?
C15 C16 H13 119.6 . . ?
C17 C16 H13 119.6 . . ?
C16 C17 C12 121.3(3) . . ?
C16 C17 H14 119.4 . . ?
C12 C17 H14 119.4 . . ?
F1 B1 O1 108.0(3) . . ?
F1 B1 O2 106.0(2) . . ?
O1 B1 O2 110.1(2) . . ?
F1 B1 C12 113.0(2) . . ?
O1 B1 C12 110.2(2) . . ?
O2 B1 C12 109.4(3) . . ?

loop_
_geom_bond_atom_site_label_1
_geom_bond_atom_site_label_2
_geom_bond_distance
_geom_bond_site_symmetry_2
_geom_bond_publ_flag
O1 C5 1.318(4) . ?
O1 B1 1.490(4) . ?
O2 C7 1.317(4) . ?
O2 B1 1.505(4) . ?
N1 C1 1.352(5) . ?
N1 C4 1.372(4) . ?
N1 H1 0.8800 . ?
N2 C11 1.355(4) . ?
N2 C8 1.375(4) . ?
N2 H2 0.8800 . ?
C1 C2 1.389(5) . ?
C1 H3 0.9500 . ?
C2 C3 1.400(5) . ?
C2 H4 0.9500 . ?
C3 C4 1.400(4) . ?
C3 H5 0.9500 . ?
C4 C5 1.433(5) . ?
C5 C6 1.394(5) . ?
C6 C7 1.378(5) . ?
C6 H6 0.9500 . ?
C7 C8 1.438(5) . ?
C8 C9 1.393(4) . ?
C9 C10 1.405(5) . ?
C9 H7 0.9500 . ?
C10 C11 1.388(5) . ?
C10 H8 0.9500 . ?
C11 H9 0.9500 . ?
C12 C17 1.410(4) . ?
C12 C13 1.411(5) . ?
C12 B1 1.607(5) . ?
C13 C14 1.400(5) . ?
C13 H10 0.9500 . ?
C14 C15 1.399(5) . ?
C14 H11 0.9500 . ?
C15 C16 1.378(6) . ?
C15 H12 0.9500 . ?
C16 C17 1.393(5) . ?
C16 H13 0.9500 . ?
C17 H14 0.9500 . ?
F1 B1 1.411(4) . ?

loop_
_geom_torsion_atom_site_label_1
_geom_torsion_atom_site_label_2
_geom_torsion_atom_site_label_3
_geom_torsion_atom_site_label_4
_geom_torsion
_geom_torsion_site_symmetry_1
_geom_torsion_site_symmetry_2
_geom_torsion_site_symmetry_3
_geom_torsion_site_symmetry_4
_geom_torsion_publ_flag
C4 N1 C1 C2 1.7(4) . . . . ?
N1 C1 C2 C3 -1.1(4) . . . . ?
C1 C2 C3 C4 0.2(4) . . . . ?
C1 N1 C4 C3 -1.6(4) . . . . ?
C1 N1 C4 C5 180.0(3) . . . . ?
C2 C3 C4 N1 0.9(4) . . . . ?
C2 C3 C4 C5 179.0(3) . . . . ?
B1 O1 C5 C6 8.7(4) . . . . ?
B1 O1 C5 C4 -172.3(3) . . . . ?
N1 C4 C5 O1 12.1(4) . . . . ?
C3 C4 C5 O1 -165.8(3) . . . . ?
N1 C4 C5 C6 -169.0(3) . . . . ?
C3 C4 C5 C6 13.1(6) . . . . ?
O1 C5 C6 C7 3.5(5) . . . . ?
C4 C5 C6 C7 -175.3(3) . . . . ?
B1 O2 C7 C6 -11.7(4) . . . . ?
B1 O2 C7 C8 169.5(3) . . . . ?
C5 C6 C7 O2 -1.9(5) . . . . ?
C5 C6 C7 C8 176.7(3) . . . . ?
C11 N2 C8 C9 0.8(4) . . . . ?
C11 N2 C8 C7 178.9(3) . . . . ?
O2 C7 C8 N2 -10.8(4) . . . . ?
C6 C7 C8 N2 170.4(3) . . . . ?
O2 C7 C8 C9 166.8(4) . . . . ?
C6 C7 C8 C9 -12.0(6) . . . . ?
N2 C8 C9 C10 -0.2(4) . . . . ?
C7 C8 C9 C10 -178.1(4) . . . . ?
C8 C9 C10 C11 -0.4(4) . . . . ?
C8 N2 C11 C10 -1.1(4) . . . . ?
C9 C10 C11 N2 0.9(4) . . . . ?
C17 C12 C13 C14 -0.5(5) . . . . ?
B1 C12 C13 C14 -176.6(3) . . . . ?
C12 C13 C14 C15 1.0(5) . . . . ?
C13 C14 C15 C16 -0.7(5) . . . . ?
C14 C15 C16 C17 -0.1(5) . . . . ?
C15 C16 C17 C12 0.6(5) . . . . ?
C13 C12 C17 C16 -0.3(5) . . . . ?
B1 C12 C17 C16 175.7(3) . . . . ?
C5 O1 B1 F1 95.6(3) . . . . ?
C5 O1 B1 O2 -19.8(4) . . . . ?
C5 O1 B1 C12 -140.6(3) . . . . ?
C7 O2 B1 F1 -95.4(3) . . . . ?
C7 O2 B1 O1 21.2(4) . . . . ?
C7 O2 B1 C12 142.5(3) . . . . ?
C17 C12 B1 F1 111.6(3) . . . . ?
C13 C12 B1 F1 -72.5(4) . . . . ?
C17 C12 B1 O1 -9.3(4) . . . . ?
C13 C12 B1 O1 166.6(3) . . . . ?
C17 C12 B1 O2 -130.5(3) . . . . ?
C13 C12 B1 O2 45.4(4) . . . . ?
